data_1525708
loop_
_publ_author_name
'Boyer-Candalen, C.'
'Meerschaut, A.'
'Palvadeau, P.'

_publ_section_title
;
 Crystal structure determination of the new compound Sm3 Nb O4 S3
;
_journal_name_full 'Materials Research Bulletin'
_journal_page_first 1593
_journal_page_last 1601
_journal_volume 35
_journal_year 2000
_chemical_formula_sum 'Nb O4 S3 Sm3'
_chemical_name_systematic 'Sm3 Nb O4 S3'
_space_group_IT_number 33
_symmetry_space_group_name_Hall 'P -2ac -2n'
_symmetry_space_group_name_H-M 'P n 21 a'
_cell_angle_alpha 90
_cell_angle_beta 90
_cell_angle_gamma 90
_cell_formula_units_Z 4
_cell_length_a 6.689
_cell_length_b 7.663
_cell_length_c 14.216
_cell_volume 728.681
_citation_journal_id_ASTM MRBUAC
_cod_data_source_file Boyer-Candalen_MRBUAC_2000_297.cif
_cod_data_source_block Nb1O4S3Sm3
_cod_original_sg_symbol_Hall 'P 2c -2n (-x,z,y)'
_cod_original_formula_sum 'Nb1 O4 S3 Sm3'
_cod_database_code 1525708

loop_
_symmetry_equiv_pos_as_xyz
x,y,z
-x,y+1/2,-z
-x+1/2,y+1/2,z+1/2
x+1/2,y,-z+1/2

loop_
_atom_site_label
_atom_site_type_symbol
_atom_site_fract_x
_atom_site_fract_y
_atom_site_fract_z
_atom_site_occupancy
_atom_site_U_iso_or_equiv
O3 O-2 0.8805 0.5236 0.6343 1 0.0
S1 S-2 0.4998 0.2424 0.72828 1 0.0
O4 O-2 0.1334 0.74 0.5723 1 0.0
S2 S-2 0.5477 0.7588 0.70223 1 0.0
O1 O-2 0.8556 0.7539 0.4389 1 0.0
Nb1 Nb+5 0.81932 0.73818 0.57321 1 0.0
O2 O-2 0.8749 -0.0322 0.6139 1 0.0
Sm1 Sm+3 0.77524 0.25 0.58221 1 0.0
Sm2 Sm+3 0.2184 -0.00609 0.65708 1 0.0
Sm3 Sm+3 0.22837 0.50561 0.6666 1 0.0
S3 S-2 0.4738 0.0256 0.49326 1 0.0
